data_4327880
loop_
_publ_author_name
'KimNgan T. Hua'
'Jide Xu'
'Eliseo E. Quiroz'
'Sabrina Lopez'
'Andrew J. Ingram'
'Victoria Anne Johnson'
'Angela R. Tisch'
'Ana de Bettencourt-Dias'
'Daniel A. Straus'
'Gilles Muller'

_publ_section_title
;
 Structural and Photophysical Properties of Visible- and Near-IR-Emitting
 Tris Lanthanide(III) Complexes Formed with the Enantiomers of
 N,N'-Bis(1-phenylethyl)-2,6-pyridinedicarboxamide
;
_journal_name_full 'Inorganic Chemistry'
_journal_page_first 647
_journal_page_last 660
_journal_paper_doi 10.1021/ic202094p
_journal_volume 51
_journal_year 2012
_chemical_absolute_configuration syn
_chemical_formula_sum 'C70.5 H75.75 Cl3 N9 O7.88 Yb'
_chemical_formula_weight 1454.54
_chemical_name_systematic
;
 ?
;
_space_group_IT_number 197
_symmetry_cell_setting cubic
_symmetry_space_group_name_Hall 'I 2 2 3'
_symmetry_space_group_name_H-M 'I 2 3'
_atom_sites_solution_hydrogens geom
_atom_sites_solution_primary direct
_atom_sites_solution_secondary difmap
_audit_creation_method SHELXL-97
_cell_angle_alpha 90.00
_cell_angle_beta 90.00
_cell_angle_gamma 90.00
_cell_formula_units_Z 8
_cell_length_a 25.839
_cell_length_b 25.839
_cell_length_c 25.839
_cell_measurement_reflns_used 9739
_cell_measurement_temperature 147(2)
_cell_measurement_theta_max 28.114
_cell_measurement_theta_min 2.493
_cell_volume 17251.510
_computing_cell_refinement 'Bruker APEX2 v. 2009.1'
_computing_data_collection 'Bruker APEX2 v. 2009.1'
_computing_data_reduction 'Bruker APEX2 v. 2009.1'
_computing_molecular_graphics DIAMOND
_computing_publication_material CIFTAB
_computing_structure_refinement 'SHELXL-97 (Sheldrick, 2008)'
_computing_structure_solution 'SHELXS-97 (Sheldrick, 2008)'
_diffrn_ambient_temperature 147(2)
_diffrn_detector_area_resol_mean 8.366
_diffrn_measured_fraction_theta_full 0.963
_diffrn_measured_fraction_theta_max 0.963
_diffrn_measurement_device_type 'Bruker APEX-I CCD'
_diffrn_measurement_method '\f and \w scans'
_diffrn_radiation_monochromator graphite
_diffrn_radiation_source 'fine-focus sealed tube'
_diffrn_radiation_type MoK\a
_diffrn_radiation_wavelength 0.71073
_diffrn_reflns_av_R_equivalents 0.0384
_diffrn_reflns_av_sigmaI/netI 0.0355
_diffrn_reflns_limit_h_max 33
_diffrn_reflns_limit_h_min -33
_diffrn_reflns_limit_k_max 34
_diffrn_reflns_limit_k_min -33
_diffrn_reflns_limit_l_max 32
_diffrn_reflns_limit_l_min -33
_diffrn_reflns_number 46664
_diffrn_reflns_theta_full 28.27
_diffrn_reflns_theta_max 28.27
_diffrn_reflns_theta_min 1.11
_exptl_absorpt_coefficient_mu 1.225
_exptl_absorpt_correction_T_max 0.7457
_exptl_absorpt_correction_T_min 0.6348
_exptl_absorpt_correction_type multi-scan
_exptl_absorpt_process_details SADABS
_exptl_crystal_colour colorless
_exptl_crystal_density_diffrn 1.120
_exptl_crystal_description Rhombic
_exptl_crystal_F_000 5966
_exptl_crystal_size_max 0.20
_exptl_crystal_size_mid 0.18
_exptl_crystal_size_min 0.12
_platon_squeeze_details
;
;
_refine_diff_density_max 1.069
_refine_diff_density_min -0.347
_refine_diff_density_rms 0.071
_refine_ls_abs_structure_details 'Flack H D (1983), Acta Cryst. A39, 876-881'
_refine_ls_abs_structure_Flack -0.019(7)
_refine_ls_extinction_method none
_refine_ls_goodness_of_fit_ref 1.099
_refine_ls_hydrogen_treatment constr
_refine_ls_matrix_type full
_refine_ls_number_parameters 276
_refine_ls_number_reflns 6812
_refine_ls_number_restraints 36
_refine_ls_restrained_S_all 1.100
_refine_ls_R_factor_all 0.0319
_refine_ls_R_factor_gt 0.0292
_refine_ls_shift/su_max 0.003
_refine_ls_shift/su_mean 0.000
_refine_ls_structure_factor_coef Fsqd
_refine_ls_weighting_details 'calc w=1/[\s^2^(Fo^2^)+(0.0446P)^2^+6.5654P] where P=(Fo^2^+2Fc^2^)/3'
_refine_ls_weighting_scheme calc
_refine_ls_wR_factor_gt 0.0787
_refine_ls_wR_factor_ref 0.0805
_reflns_number_gt 6390
_reflns_number_total 6812
_reflns_threshold_expression >2sigma(I)
_cod_data_source_file ic202094p_si_002_8.cif
_cod_data_source_block YbRR
_cod_original_cell_volume 17251.5
_cod_original_formula_sum 'C70.50 H75.75 Cl3 N9 O7.88 Yb'
_cod_database_code 4327880

loop_
_symmetry_equiv_pos_as_xyz
'x, y, z'
'-x, -y, z'
'x, -y, -z'
'-x, y, -z'
'z, x, y'
'y, z, x'
'-z, -x, y'
'-y, z, -x'
'z, -x, -y'
'-y, -z, x'
'-z, x, -y'
'y, -z, -x'
'x+1/2, y+1/2, z+1/2'
'-x+1/2, -y+1/2, z+1/2'
'x+1/2, -y+1/2, -z+1/2'
'-x+1/2, y+1/2, -z+1/2'
'z+1/2, x+1/2, y+1/2'
'y+1/2, z+1/2, x+1/2'
'-z+1/2, -x+1/2, y+1/2'
'-y+1/2, z+1/2, -x+1/2'
'z+1/2, -x+1/2, -y+1/2'
'-y+1/2, -z+1/2, x+1/2'
'-z+1/2, x+1/2, -y+1/2'
'y+1/2, -z+1/2, -x+1/2'

loop_
_atom_site_label
_atom_site_type_symbol
_atom_site_fract_x
_atom_site_fract_y
_atom_site_fract_z
_atom_site_U_iso_or_equiv
_atom_site_adp_type
_atom_site_occupancy
_atom_site_symmetry_multiplicity
_atom_site_calc_flag
_atom_site_refinement_flags
_atom_site_disorder_assembly
_atom_site_disorder_group
C1 C 0.31081(14) 0.95945(15) 0.72357(14) 0.0420(9) Uani 1 1 d D . .
H1 H 0.2911 0.9588 0.6935 0.050 Uiso 1 1 calc R . .
C2 C 0.36384(17) 0.96013(16) 0.71968(17) 0.0516(10) Uani 1 1 d D . .
H2 H 0.3797 0.9581 0.6874 0.062 Uiso 1 1 calc R . .
C3 C 0.39371(15) 0.96399(15) 0.76460(18) 0.0499(9) Uani 1 1 d D . .
H3 H 0.4296 0.9658 0.7625 0.060 Uiso 1 1 calc R . .
C4 C 0.36926(16) 0.96512(16) 0.81196(17) 0.0507(10) Uani 1 1 d D . .
H4 H 0.3891 0.9673 0.8419 0.061 Uiso 1 1 calc R . .
C5 C 0.31635(15) 0.96304(14) 0.81599(14) 0.0406(8) Uani 1 1 d D . .
H5 H 0.3008 0.9638 0.8484 0.049 Uiso 1 1 calc R . .
C6 C 0.28565(13) 0.95974(11) 0.77121(13) 0.0315(7) Uani 1 1 d D . .
C7 C 0.22716(14) 0.95935(11) 0.77572(12) 0.0319(7) Uani 1 1 d . . .
H7 H 0.2178 0.9409 0.8075 0.038 Uiso 1 1 calc R . .
C8 C 0.20493(16) 1.01450(13) 0.77893(14) 0.0416(9) Uani 1 1 d . . .
H8A H 0.1679 1.0128 0.7820 0.062 Uiso 1 1 calc R . .
H8B H 0.2139 1.0333 0.7482 0.062 Uiso 1 1 calc R . .
H8C H 0.2190 1.0318 0.8086 0.062 Uiso 1 1 calc R . .
C9 C 0.20475(11) 0.88081(10) 0.73020(12) 0.0255(6) Uani 1 1 d . . .
C10 C 0.18741(11) 0.85271(11) 0.68217(11) 0.0227(6) Uani 1 1 d . . .
C11 C 0.16940(12) 0.87523(12) 0.63699(12) 0.0284(6) Uani 1 1 d . . .
H11 H 0.1645 0.9108 0.6348 0.034 Uiso 1 1 calc R . .
C12 C 0.15876(13) 0.84327(13) 0.59494(13) 0.0334(7) Uani 1 1 d . . .
H12 H 0.1472 0.8573 0.5639 0.040 Uiso 1 1 calc R . .
C13 C 0.16563(12) 0.79037(12) 0.59986(12) 0.0298(6) Uani 1 1 d . . .
H13 H 0.1586 0.7684 0.5722 0.036 Uiso 1 1 calc R . .
C14 C 0.18293(10) 0.77068(11) 0.64617(10) 0.0228(5) Uani 1 1 d . . .
C15 C 0.19308(11) 0.71479(11) 0.65963(11) 0.0246(6) Uani 1 1 d . . .
C16 C 0.18359(15) 0.62254(12) 0.63814(13) 0.0357(7) Uani 1 1 d . . .
H16 H 0.2032 0.6198 0.6705 0.043 Uiso 1 1 calc R A 1
C17 C 0.21607(15) 0.59599(14) 0.59652(17) 0.0448(9) Uani 1 1 d . B .
H17A H 0.2497 0.6118 0.5951 0.067 Uiso 1 1 calc R . .
H17B H 0.1993 0.5995 0.5636 0.067 Uiso 1 1 calc R . .
H17C H 0.2197 0.5599 0.6048 0.067 Uiso 1 1 calc R . .
C18A C 0.1357(4) 0.6016(3) 0.6478(3) 0.029(2) Uiso 0.510(12) 1 d PD B 1
C19A C 0.0984(3) 0.5889(4) 0.6097(4) 0.038(2) Uiso 0.510(12) 1 d PD B 1
H19A H 0.1074 0.5917 0.5749 0.046 Uiso 0.510(12) 1 calc PR B 1
C20A C 0.0487(3) 0.5723(4) 0.6224(4) 0.053(2) Uiso 0.510(12) 1 d PD B 1
H20A H 0.0261 0.5620 0.5964 0.064 Uiso 0.510(12) 1 calc PR B 1
C21A C 0.0333(3) 0.5710(3) 0.6725(4) 0.0350(19) Uiso 0.510(12) 1 d PD B 1
H21A H -0.0003 0.5611 0.6809 0.042 Uiso 0.510(12) 1 calc PR B 1
C22A C 0.0675(3) 0.5842(3) 0.7104(4) 0.045(2) Uiso 0.510(12) 1 d PD B 1
H22A H 0.0567 0.5834 0.7447 0.054 Uiso 0.510(12) 1 calc PR B 1
C23A C 0.1185(3) 0.5988(3) 0.6992(3) 0.0343(18) Uiso 0.510(12) 1 d PD B 1
H23A H 0.1411 0.6068 0.7260 0.041 Uiso 0.510(12) 1 calc PR B 1
C18 C 0.1234(3) 0.6011(3) 0.6418(3) 0.023(2) Uiso 0.490(12) 1 d PD B 2
C19 C 0.1027(3) 0.5793(4) 0.5975(4) 0.038(2) Uiso 0.490(12) 1 d PD B 2
H19 H 0.1214 0.5764 0.5669 0.046 Uiso 0.490(12) 1 calc PR B 2
C20 C 0.0514(3) 0.5617(4) 0.6021(4) 0.047(2) Uiso 0.490(12) 1 d PD B 2
H20 H 0.0343 0.5498 0.5728 0.056 Uiso 0.490(12) 1 calc PR B 2
C21 C 0.0258(3) 0.5616(3) 0.6489(4) 0.040(2) Uiso 0.490(12) 1 d PD B 2
H21 H -0.0074 0.5478 0.6505 0.048 Uiso 0.490(12) 1 calc PR B 2
C22 C 0.0471(3) 0.5808(3) 0.6921(3) 0.034(2) Uiso 0.490(12) 1 d PD B 2
H22 H 0.0288 0.5815 0.7231 0.041 Uiso 0.490(12) 1 calc PR B 2
C23 C 0.0981(3) 0.5997(3) 0.6891(3) 0.0341(19) Uiso 0.490(12) 1 d PD B 2
H23 H 0.1149 0.6112 0.7188 0.041 Uiso 0.490(12) 1 calc PR B 2
N1 N 0.20366(10) 0.93205(9) 0.73171(11) 0.0289(5) Uani 1 1 d . . .
H1A H 0.1893 0.9492 0.7071 0.035 Uiso 1 1 calc R . .
N2 N 0.19416(9) 0.80150(9) 0.68682(9) 0.0227(5) Uani 1 1 d . . .
N3 N 0.17946(12) 0.67846(10) 0.62620(11) 0.0335(6) Uani 1 1 d . B .
H3A H 0.1678 0.6877 0.5964 0.040 Uiso 1 1 calc R . .
O1 O 0.22057(8) 0.85426(7) 0.76743(8) 0.0255(4) Uani 1 1 d . . .
O2 O 0.21351(9) 0.70494(8) 0.70208(8) 0.0277(4) Uani 1 1 d . . .
Cl1 Cl 0.18605(3) 1.01064(3) 0.63764(3) 0.03444(17) Uani 1 1 d . . .
Yb1 Yb 0.234404(4) 0.765596(4) 0.765596(4) 0.02112(6) Uani 1 3 d S . .
O1S O 0.1583(3) 1.0000 0.5000 0.137(3) Uani 1 2 d S . .
C1S C 0.1314(3) 0.9717(3) 0.5416(2) 0.0440(18) Uani 0.50 1 d P . .
H1S1 H 0.1565 0.9559 0.5640 0.066 Uiso 0.50 1 calc PR . .
H1S2 H 0.1099 0.9454 0.5267 0.066 Uiso 0.50 1 calc PR . .
H1S3 H 0.1105 0.9953 0.5611 0.066 Uiso 0.50 1 calc PR . .
O2S O 0.3423(4) 0.6577(4) 0.6577(4) 0.075(4) Uiso 0.38 3 d SP . .

loop_
_atom_site_aniso_label
_atom_site_aniso_U_11
_atom_site_aniso_U_22
_atom_site_aniso_U_33
_atom_site_aniso_U_23
_atom_site_aniso_U_13
_atom_site_aniso_U_12
C1 0.045(2) 0.044(2) 0.037(2) -0.0017(15) -0.0055(16) -0.0075(16)
C2 0.054(2) 0.048(2) 0.053(2) -0.0043(18) 0.0034(19) -0.0086(19)
C3 0.0395(19) 0.046(2) 0.064(2) -0.004(2) -0.008(2) -0.0009(16)
C4 0.046(2) 0.046(2) 0.060(3) -0.0028(19) -0.022(2) 0.0007(18)
C5 0.052(2) 0.0376(19) 0.0318(17) -0.0037(14) -0.0082(16) 0.0017(16)
C6 0.0424(17) 0.0193(13) 0.0328(16) -0.0014(13) -0.0088(14) -0.0018(12)
C7 0.0442(19) 0.0211(13) 0.0303(16) -0.0021(11) -0.0070(14) 0.0017(13)
C8 0.053(2) 0.0293(17) 0.043(2) -0.0100(14) -0.0087(17) 0.0053(16)
C9 0.0272(14) 0.0228(13) 0.0264(14) -0.0013(12) -0.0003(13) -0.0017(11)
C10 0.0225(13) 0.0219(13) 0.0236(14) 0.0029(11) -0.0039(11) -0.0035(10)
C11 0.0326(16) 0.0234(14) 0.0291(15) 0.0037(12) -0.0101(12) 0.0001(12)
C12 0.0373(17) 0.0310(16) 0.0318(17) 0.0064(13) -0.0112(14) -0.0031(14)
C13 0.0330(16) 0.0284(15) 0.0280(15) -0.0008(12) -0.0057(12) -0.0036(13)
C14 0.0197(12) 0.0259(14) 0.0227(13) -0.0014(12) -0.0033(10) -0.0019(11)
C15 0.0235(14) 0.0266(14) 0.0239(14) 0.0014(11) -0.0023(11) -0.0045(11)
C16 0.054(2) 0.0219(15) 0.0315(16) -0.0030(13) -0.0114(15) 0.0013(14)
C17 0.042(2) 0.0276(17) 0.065(3) 0.0004(16) -0.0011(18) -0.0007(14)
N1 0.0379(13) 0.0199(11) 0.0290(12) -0.0008(11) -0.0082(12) 0.0014(10)
N2 0.0228(12) 0.0232(12) 0.0220(12) 0.0003(9) -0.0040(9) -0.0037(10)
N3 0.0496(17) 0.0249(13) 0.0261(13) 0.0031(11) -0.0105(12) -0.0024(12)
O1 0.0310(10) 0.0226(9) 0.0230(9) 0.0017(8) -0.0066(9) 0.0005(7)
O2 0.0384(12) 0.0221(10) 0.0225(10) 0.0004(8) -0.0049(9) -0.0021(9)
Cl1 0.0461(5) 0.0208(3) 0.0365(4) 0.0005(3) -0.0076(3) 0.0004(3)
Yb1 0.02112(6) 0.02112(6) 0.02112(6) 0.00270(5) -0.00270(5) -0.00270(5)
O1S 0.119(6) 0.186(8) 0.105(5) 0.004(6) 0.000 0.000
C1S 0.059(5) 0.056(5) 0.017(3) -0.004(3) -0.005(3) -0.012(4)

loop_
_atom_type_symbol
_atom_type_description
_atom_type_scat_dispersion_real
_atom_type_scat_dispersion_imag
_atom_type_scat_source
C C 0.0033 0.0016 'International Tables Vol C Tables 4.2.6.8 and 6.1.1.4'
H H 0.0000 0.0000 'International Tables Vol C Tables 4.2.6.8 and 6.1.1.4'
N N 0.0061 0.0033 'International Tables Vol C Tables 4.2.6.8 and 6.1.1.4'
O O 0.0106 0.0060 'International Tables Vol C Tables 4.2.6.8 and 6.1.1.4'
Cl Cl 0.1484 0.1585 'International Tables Vol C Tables 4.2.6.8 and 6.1.1.4'
Yb Yb -0.3850 5.5486 'International Tables Vol C Tables 4.2.6.8 and 6.1.1.4'

loop_
_geom_angle_atom_site_label_1
_geom_angle_atom_site_label_2
_geom_angle_atom_site_label_3
_geom_angle
_geom_angle_site_symmetry_1
_geom_angle_site_symmetry_3
C2 C1 C6 122.0(4) . .
C1 C2 C3 119.4(4) . .
C4 C3 C2 119.1(3) . .
C5 C4 C3 121.6(4) . .
C4 C5 C6 120.2(4) . .
C1 C6 C5 117.7(3) . .
C1 C6 C7 122.2(3) . .
C5 C6 C7 120.0(3) . .
N1 C7 C6 110.8(3) . .
N1 C7 C8 109.4(3) . .
C6 C7 C8 111.7(3) . .
O1 C9 N1 122.2(3) . .
O1 C9 C10 117.8(2) . .
N1 C9 C10 120.0(3) . .
O1 C9 Yb1 36.21(13) . .
N1 C9 Yb1 157.6(2) . .
C10 C9 Yb1 81.87(15) . .
N2 C10 C11 122.3(3) . .
N2 C10 C9 111.3(2) . .
C11 C10 C9 126.3(3) . .
C10 C11 C12 118.4(3) . .
C13 C12 C11 119.3(3) . .
C14 C13 C12 119.1(3) . .
N2 C14 C13 121.9(3) . .
N2 C14 C15 110.4(2) . .
C13 C14 C15 127.7(3) . .
O2 C15 N3 122.9(3) . .
O2 C15 C14 118.2(3) . .
N3 C15 C14 118.8(3) . .
C18A C16 N3 110.9(4) . .
C18A C16 C17 116.5(4) . .
N3 C16 C17 109.3(3) . .
C18A C16 C18 8.2(5) . .
N3 C16 C18 105.7(4) . .
C17 C16 C18 114.0(3) . .
C16 C18A C23A 118.5(7) . .
C16 C18A C19A 125.3(6) . .
C23A C18A C19A 115.6(7) . .
C20A C19A C18A 122.3(8) . .
C21A C20A C19A 120.3(9) . .
C20A C21A C22A 119.3(7) . .
C21A C22A C23A 121.9(7) . .
C22A C23A C18A 120.5(7) . .
C19 C18 C23 122.4(8) . .
C19 C18 C16 117.0(6) . .
C23 C18 C16 120.2(6) . .
C18 C19 C20 115.3(9) . .
C21 C20 C19 121.8(9) . .
C22 C21 C20 122.1(7) . .
C21 C22 C23 117.9(7) . .
C18 C23 C22 119.9(7) . .
C9 N1 C7 119.6(3) . .
C10 N2 C14 119.0(2) . .
C10 N2 Yb1 120.01(18) . .
C14 N2 Yb1 120.72(18) . .
C15 N3 C16 122.5(3) . .
C9 O1 Yb1 125.22(18) . .
C15 O2 Yb1 125.54(19) . .
O1 Yb1 O1 79.88(8) 8_656 7_665
O1 Yb1 O1 79.88(8) 8_656 .
O1 Yb1 O1 79.88(8) 7_665 .
O1 Yb1 O2 83.89(8) 8_656 .
O1 Yb1 O2 142.55(7) 7_665 .
O1 Yb1 O2 129.97(7) . .
O1 Yb1 O2 129.97(7) 8_656 8_656
O1 Yb1 O2 83.89(8) 7_665 8_656
O1 Yb1 O2 142.55(7) . 8_656
O2 Yb1 O2 81.12(9) . 8_656
O1 Yb1 O2 142.55(7) 8_656 7_665
O1 Yb1 O2 129.97(7) 7_665 7_665
O1 Yb1 O2 83.89(8) . 7_665
O2 Yb1 O2 81.12(9) . 7_665
O2 Yb1 O2 81.12(9) 8_656 7_665
O1 Yb1 N2 138.46(8) 8_656 7_665
O1 Yb1 N2 65.19(7) 7_665 7_665
O1 Yb1 N2 72.73(7) . 7_665
O2 Yb1 N2 137.63(8) . 7_665
O2 Yb1 N2 69.83(8) 8_656 7_665
O2 Yb1 N2 64.82(7) 7_665 7_665
O1 Yb1 N2 72.73(7) 8_656 .
O1 Yb1 N2 138.46(8) 7_665 .
O1 Yb1 N2 65.19(7) . .
O2 Yb1 N2 64.82(7) . .
O2 Yb1 N2 137.63(8) 8_656 .
O2 Yb1 N2 69.83(8) 7_665 .
N2 Yb1 N2 119.975(4) 7_665 .
O1 Yb1 N2 65.19(7) 8_656 8_656
O1 Yb1 N2 72.73(7) 7_665 8_656
O1 Yb1 N2 138.46(8) . 8_656
O2 Yb1 N2 69.83(8) . 8_656
O2 Yb1 N2 64.82(7) 8_656 8_656
O2 Yb1 N2 137.63(8) 7_665 8_656
N2 Yb1 N2 119.975(3) 7_665 8_656
N2 Yb1 N2 119.975(3) . 8_656
O1 Yb1 C9 18.57(7) 8_656 8_656
O1 Yb1 C9 77.82(7) 7_665 8_656
O1 Yb1 C9 97.68(7) . 8_656
O2 Yb1 C9 76.21(8) . 8_656
O2 Yb1 C9 111.57(8) 8_656 8_656
O2 Yb1 C9 151.59(7) 7_665 8_656
N2 Yb1 C9 142.77(8) 7_665 8_656
N2 Yb1 C9 85.02(8) . 8_656
N2 Yb1 C9 46.75(8) 8_656 8_656
O1 Yb1 C9 97.68(7) 8_656 7_665
O1 Yb1 C9 18.57(7) 7_665 7_665
O1 Yb1 C9 77.82(7) . 7_665
O2 Yb1 C9 151.59(7) . 7_665
O2 Yb1 C9 76.21(8) 8_656 7_665
O2 Yb1 C9 111.57(8) 7_665 7_665
N2 Yb1 C9 46.75(8) 7_665 7_665
N2 Yb1 C9 142.77(8) . 7_665
N2 Yb1 C9 85.02(8) 8_656 7_665
C9 Yb1 C9 96.38(7) 8_656 7_665
O1 Yb1 C9 77.82(7) 8_656 .
O1 Yb1 C9 97.68(7) 7_665 .
O1 Yb1 C9 18.57(7) . .
O2 Yb1 C9 111.57(7) . .
O2 Yb1 C9 151.59(7) 8_656 .
O2 Yb1 C9 76.21(8) 7_665 .
N2 Yb1 C9 85.02(8) 7_665 .
N2 Yb1 C9 46.75(8) . .
N2 Yb1 C9 142.77(8) 8_656 .
C9 Yb1 C9 96.38(7) 8_656 .
C9 Yb1 C9 96.38(7) 7_665 .
C1S O1S C1S 123.8(9) 3_576 .

loop_
_geom_bond_atom_site_label_1
_geom_bond_atom_site_label_2
_geom_bond_distance
_geom_bond_site_symmetry_2
C1 C2 1.374(5) .
C1 C6 1.392(5) .
C2 C3 1.397(6) .
C3 C4 1.378(6) .
C4 C5 1.372(6) .
C5 C6 1.406(5) .
C6 C7 1.516(5) .
C7 N1 1.470(4) .
C7 C8 1.539(4) .
C9 O1 1.250(4) .
C9 N1 1.325(4) .
C9 C10 1.506(4) .
C9 Yb1 3.207(3) .
C10 N2 1.340(4) .
C10 C11 1.385(4) .
C11 C12 1.392(4) .
C12 C13 1.384(5) .
C13 C14 1.375(4) .
C14 N2 1.350(3) .
C14 C15 1.509(4) .
C15 O2 1.244(4) .
C15 N3 1.323(4) .
C16 C18A 1.375(9) .
C16 N3 1.481(4) .
C16 C17 1.527(5) .
C16 C18 1.652(9) .
C18A C23A 1.402(8) .
C18A C19A 1.417(10) .
C19A C20A 1.391(10) .
C20A C21A 1.355(11) .
C21A C22A 1.363(10) .
C22A C23A 1.402(10) .
C18 C19 1.384(10) .
C18 C23 1.387(8) .
C19 C20 1.406(10) .
C20 C21 1.378(11) .
C21 C22 1.340(9) .
C22 C23 1.408(10) .
N2 Yb1 2.467(2) .
O1 Yb1 2.3192(18) .
O2 Yb1 2.333(2) .
Yb1 O1 2.3192(19) 8_656
Yb1 O1 2.3192(18) 7_665
Yb1 O2 2.333(2) 8_656
Yb1 O2 2.333(2) 7_665
Yb1 N2 2.467(2) 7_665
Yb1 N2 2.467(2) 8_656
Yb1 C9 3.207(3) 8_656
Yb1 C9 3.207(3) 7_665
O1S C1S 1.473(8) 3_576
O1S C1S 1.473(8) .

loop_
_platon_squeeze_void_nr
_platon_squeeze_void_average_x
_platon_squeeze_void_average_y
_platon_squeeze_void_average_z
_platon_squeeze_void_volume
_platon_squeeze_void_count_electrons
_platon_squeeze_void_content
1 -0.001 0.000 0.000 2163 583 ' '
2 -0.040 0.499 0.499 2163 583 ' '
